data_9009536
loop_
_publ_author_name
'Malinovskii Yu, A.'
'Pobedimskaya, E. A.'
'Belov, N. V.'

_publ_section_title
;
 Crystal structure of traskite
 Note: y(OH1) and z(OH1) adjusted to match reported bond lengths
;
_journal_name_full 'Doklady Akademii Nauk SSSR'
_journal_page_first 1101
_journal_page_last 1104
_journal_volume 229
_journal_year 1976
_chemical_formula_sum 'Ba24 Ca Cl6 Fe10 H58 O122 Si24 Ti6'
_chemical_name_mineral Traskite
_space_group_IT_number 187
_symmetry_space_group_name_Hall 'P -6 2'
_symmetry_space_group_name_H-M 'P -6 m 2'
_cell_angle_alpha 90
_cell_angle_beta 90
_cell_angle_gamma 120
_cell_formula_units_Z 1
_cell_length_a 17.89
_cell_length_b 17.89
_cell_length_c 12.33
_cell_volume 3417.546
_database_code_amcsd 0012455
_exptl_crystal_density_diffrn 3.440
_cod_original_formula_sum 'Ba24 Ti6 Fe10 Ca Si24 O122 Cl6 H58'
_cod_database_code 9009536

loop_
_space_group_symop_operation_xyz
x,y,z
x,x-y,-z
-x+y,-x,-z
-y,-x,z
-y,x-y,z
-x+y,y,-z
x,y,-z
x,x-y,z
-x+y,-x,z
-y,-x,-z
-y,x-y,-z
-x+y,y,z

loop_
_atom_site_label
_atom_site_fract_x
_atom_site_fract_y
_atom_site_fract_z
_atom_site_occupancy
_atom_site_type_symbol
_atom_site_attached_hydrogens
Ba1 -0.22070 0.22070 0.24300 1.00000 Ba 0
Ba2 0.42220 -0.42220 0.50000 1.00000 Ba 0
Ba3 0.35150 0.36180 0.00000 1.00000 Ba 0
Ba4 0.56940 -0.56940 0.50000 1.00000 Ba 0
Ba5 0.20340 -0.20340 0.23800 1.00000 Ba 0
TiA 0.66667 0.33333 0.27100 1.00000 Ti 0
FeB 0.33333 0.66667 0.24000 1.00000 Fe 0
CaC 0.33333 0.66667 0.00000 1.00000 Ca 0
FeD 0.40070 0.40620 0.29700 0.66667 Fe 0
TiD 0.40070 0.40620 0.29700 0.33333 Ti 0
Si1 0.56900 -0.56900 0.13900 1.00000 Si 0
Si2 0.44000 -0.44000 0.12800 1.00000 Si 0
Si3 0.09200 0.35800 0.50000 1.00000 Si 0
Si4 0.73600 0.09800 0.50000 1.00000 Si 0
O1 0.31800 0.41800 0.39500 1.00000 O 0
O2 0.27200 0.26700 0.50000 1.00000 O 0
O3 0.83300 -0.83300 0.50000 1.00000 O 0
O4 0.16900 -0.16900 0.50000 1.00000 O 0
O5 0.40300 0.31100 0.38500 1.00000 O 0
O6 0.57100 -0.57100 0.00000 1.00000 O 0
O7 0.47200 0.09500 0.17900 1.00000 O 0
O8 0.38700 -0.38700 0.13600 1.00000 O 0
O9 0.44700 -0.44700 0.00000 1.00000 O 0
O10 0.37700 0.46600 0.18500 1.00000 O 0
O11 0.61700 -0.61700 0.17200 1.00000 O 0
Cl1 0.18500 -0.18500 0.00000 1.00000 Cl 0
Cl2 0.79100 -0.79100 0.00000 1.00000 Cl 0
O-H1 0.28900 0.28300 0.24100 1.00000 O 1
O-H2 0.28500 -0.28500 0.38800 1.00000 O 1
O-H3 0.71500 -0.71500 0.38200 1.00000 O 1
O-H4 0.50900 -0.50900 0.36100 1.00000 O 1
Wat1 0.87800 -0.87800 0.24600 1.00000 O 2
Wat2 0.08800 -0.08800 0.00000 1.00000 O 2
Wat3 0.86400 -0.86400 0.00000 1.00000 O 2
Wat4 0.00000 0.00000 0.50000 1.00000 O 2
Wat5 0.00000 0.00000 0.00000 1.00000 O 2

loop_
_cod_changelog_entry_id
_cod_changelog_entry_author
_cod_changelog_entry_date
_cod_changelog_entry_text
1
;cod-tools version 3.8.0
Id: cif_guess_AMCSD_atom_types 9581 2023-05-17 12:35:41Z saulius
;
2023-05-21T08:53:29+03:00
;Derived atom types and hydrogen counts
from atom names that follow the AMCSD naming convention
(Wat == water, O-H == hydroxyl).
;

loop_
_cod_related_entry_id
_cod_related_entry_database
_cod_related_entry_code
1 AMCSD 0012455
